data_1502568
loop_
_publ_author_name
'Eberhart, Andrew J.'
'Imbriglio, Jason E.'
'Procter, David J.'

_publ_contact_author
; 
    Madeleine Helliwell 
;
_publ_section_title
;
 Nucleophilic ortho allylation of aryl and heteroaryl sulfoxides.
;
_journal_issue 21
_journal_name_full 'Organic letters'
_journal_page_first 5882
_journal_page_last 5885
_journal_paper_doi 10.1021/ol2025197
_journal_volume 13
_journal_year 2011
_chemical_formula_sum 'C16 H23 N O S2 Si'
_chemical_formula_weight 337.56
_chemical_name_systematic
; 
 ? 
;
_space_group_IT_number 2
_symmetry_cell_setting triclinic
_symmetry_space_group_name_Hall '-P 1'
_symmetry_space_group_name_H-M 'P -1'
_atom_sites_solution_hydrogens geom
_atom_sites_solution_primary direct
_atom_sites_solution_secondary difmap
_audit_creation_method SHELXL-97
_cell_angle_alpha 106.094(2)
_cell_angle_beta 96.229(3)
_cell_angle_gamma 99.146(3)
_cell_formula_units_Z 2
_cell_length_a 6.2191(10)
_cell_length_b 10.1700(16)
_cell_length_c 15.271(2)
_cell_measurement_reflns_used 864
_cell_measurement_temperature 100(2)
_cell_measurement_theta_max 26.35
_cell_measurement_theta_min 2.88
_cell_volume 904.3(2)
_computing_cell_refinement 'Bruker SMART'
_computing_data_collection 'Bruker SMART'
_computing_data_reduction 'Bruker SAINT'
_computing_molecular_graphics 'Bruker SHELXTL'
_computing_publication_material 'Bruker SHELXTL'
_computing_structure_refinement 'SHELXL-97 (Sheldrick, 1997)'
_computing_structure_solution 'SIR-92 (Altomare et al., 1994)'
_diffrn_ambient_temperature 100(2)
_diffrn_measured_fraction_theta_full 0.988
_diffrn_measured_fraction_theta_max 0.988
_diffrn_measurement_device_type 'CCD area detector'
_diffrn_measurement_method 'phi and omega scans'
_diffrn_radiation_monochromator graphite
_diffrn_radiation_source 'fine-focus sealed tube'
_diffrn_radiation_type MoK\a
_diffrn_radiation_wavelength 0.71073
_diffrn_reflns_av_R_equivalents 0.0486
_diffrn_reflns_av_sigmaI/netI 0.0605
_diffrn_reflns_limit_h_max 7
_diffrn_reflns_limit_h_min -7
_diffrn_reflns_limit_k_max 12
_diffrn_reflns_limit_k_min -12
_diffrn_reflns_limit_l_max 18
_diffrn_reflns_limit_l_min -18
_diffrn_reflns_number 6409
_diffrn_reflns_theta_full 25.02
_diffrn_reflns_theta_max 25.02
_diffrn_reflns_theta_min 2.13
_exptl_absorpt_coefficient_mu 0.359
_exptl_absorpt_correction_type none
_exptl_crystal_colour colourless
_exptl_crystal_density_diffrn 1.240
_exptl_crystal_density_method 'not measured'
_exptl_crystal_description plate
_exptl_crystal_F_000 360
_exptl_crystal_size_max 0.60
_exptl_crystal_size_mid 0.20
_exptl_crystal_size_min 0.05
_refine_diff_density_max 0.474
_refine_diff_density_min -0.477
_refine_diff_density_rms 0.072
_refine_ls_extinction_method none
_refine_ls_goodness_of_fit_ref 1.406
_refine_ls_hydrogen_treatment constr
_refine_ls_matrix_type full
_refine_ls_number_parameters 194
_refine_ls_number_reflns 3157
_refine_ls_number_restraints 0
_refine_ls_restrained_S_all 1.406
_refine_ls_R_factor_all 0.0817
_refine_ls_R_factor_gt 0.0730
_refine_ls_shift/su_max 0.000
_refine_ls_shift/su_mean 0.000
_refine_ls_structure_factor_coef Fsqd
_refine_ls_weighting_details 'calc w=1/[\s^2^(Fo^2^)+(0.0289P)^2^+0.9207P] where P=(Fo^2^+2Fc^2^)/3'
_refine_ls_weighting_scheme calc
_refine_ls_wR_factor_gt 0.1344
_refine_ls_wR_factor_ref 0.1372
_reflns_number_gt 2909
_reflns_number_total 3157
_reflns_threshold_expression >2sigma(I)
_cod_data_source_file ol2025197_si_002.cif
_cod_data_source_block s3347m
_cod_depositor_comments
;
The following automatic conversions were performed:

'_symmetry_cell_setting' value 'Triclinic' changed to 'triclinic'
according to /home/saulius/struct/CIF-dictionaries/cif_core.dic
dictionary named 'cif_core.dic' version 2.4.1 from 2010-06-29.

Automatic conversion script
Id: cif_fix_values 1715 2011-07-08 13:25:40Z adriana 
;
_cod_original_sg_symbol_H-M P-1
_cod_database_code 1502568

loop_
_symmetry_equiv_pos_as_xyz
'x, y, z'
'-x, -y, -z'

loop_
_atom_site_label
_atom_site_type_symbol
_atom_site_fract_x
_atom_site_fract_y
_atom_site_fract_z
_atom_site_U_iso_or_equiv
_atom_site_adp_type
_atom_site_occupancy
_atom_site_symmetry_multiplicity
_atom_site_calc_flag
_atom_site_refinement_flags
S1 S 0.91181(15) 0.17343(10) 0.44080(6) 0.0185(2) Uani 1 1 d .
S2 S 0.59685(17) 0.14025(11) 0.13715(7) 0.0249(3) Uani 1 1 d .
Si1 Si 0.73916(16) -0.32570(11) 0.14108(7) 0.0149(3) Uani 1 1 d .
O1 O 0.4288(4) 0.0122(3) 0.2526(2) 0.0257(7) Uani 1 1 d .
N1 N 0.7929(5) 0.0097(3) 0.2319(2) 0.0123(6) Uani 1 1 d .
C1 C 1.1506(6) 0.2816(4) 0.5172(2) 0.0145(8) Uani 1 1 d .
C2 C 1.3521(6) 0.2402(4) 0.5318(3) 0.0208(9) Uani 1 1 d .
H2 H 1.3684 0.1503 0.5016 0.025 Uiso 1 1 calc R
C3 C 1.5277(6) 0.3358(4) 0.5923(3) 0.0241(9) Uani 1 1 d .
H3 H 1.6613 0.3079 0.6022 0.029 Uiso 1 1 calc R
C4 C 1.5111(6) 0.4709(4) 0.6381(3) 0.0226(9) Uani 1 1 d .
C5 C 1.3072(6) 0.5078(4) 0.6239(3) 0.0235(9) Uani 1 1 d .
H5 H 1.2902 0.5973 0.6546 0.028 Uiso 1 1 calc R
C6 C 1.1303(6) 0.4148(4) 0.5654(3) 0.0196(8) Uani 1 1 d .
H6 H 0.9950 0.4417 0.5582 0.023 Uiso 1 1 calc R
C7 C 1.7061(7) 0.5756(5) 0.7000(3) 0.0330(11) Uani 1 1 d .
H7A H 1.8225 0.5282 0.7121 0.050 Uiso 1 1 calc R
H7B H 1.6624 0.6218 0.7572 0.050 Uiso 1 1 calc R
H7C H 1.7574 0.6433 0.6701 0.050 Uiso 1 1 calc R
C8 C 1.0157(6) 0.0233(4) 0.3787(2) 0.0168(8) Uani 1 1 d .
H8A H 1.1489 0.0544 0.3563 0.020 Uiso 1 1 calc R
H8B H 1.0523 -0.0300 0.4200 0.020 Uiso 1 1 calc R
C9 C 0.8419(6) -0.0687(4) 0.2975(2) 0.0137(8) Uani 1 1 d .
H9 H 0.7063 -0.0934 0.3215 0.016 Uiso 1 1 calc R
C10 C 0.5893(6) 0.0437(4) 0.2169(3) 0.0189(8) Uani 1 1 d .
C11 C 0.8743(6) 0.1345(4) 0.1323(3) 0.0216(9) Uani 1 1 d .
H11 H 0.9589 0.1761 0.0970 0.026 Uiso 1 1 calc R
C12 C 0.9488(6) 0.0632(4) 0.1857(3) 0.0176(8) Uani 1 1 d .
H12 H 1.0937 0.0501 0.1917 0.021 Uiso 1 1 calc R
C13 C 0.9159(6) -0.2043(4) 0.2508(2) 0.0147(8) Uani 1 1 d .
H13A H 0.9271 -0.2560 0.2952 0.018 Uiso 1 1 calc R
H13B H 1.0632 -0.1795 0.2374 0.018 Uiso 1 1 calc R
C14 C 0.8070(6) -0.2704(4) 0.0391(3) 0.0219(9) Uani 1 1 d .
H14A H 0.9633 -0.2582 0.0393 0.033 Uiso 1 1 calc R
H14B H 0.7608 -0.1838 0.0419 0.033 Uiso 1 1 calc R
H14C H 0.7317 -0.3407 -0.0165 0.033 Uiso 1 1 calc R
C15 C 0.4403(6) -0.3317(4) 0.1490(3) 0.0232(9) Uani 1 1 d .
H15A H 0.4049 -0.2428 0.1501 0.035 Uiso 1 1 calc R
H15B H 0.4097 -0.3527 0.2044 0.035 Uiso 1 1 calc R
H15C H 0.3526 -0.4027 0.0964 0.035 Uiso 1 1 calc R
C16 C 0.8037(6) -0.5025(4) 0.1285(3) 0.0223(9) Uani 1 1 d .
H16A H 0.7169 -0.5679 0.0732 0.033 Uiso 1 1 calc R
H16B H 0.7698 -0.5317 0.1809 0.033 Uiso 1 1 calc R
H16C H 0.9576 -0.4990 0.1249 0.033 Uiso 1 1 calc R

loop_
_atom_site_aniso_label
_atom_site_aniso_U_11
_atom_site_aniso_U_22
_atom_site_aniso_U_33
_atom_site_aniso_U_23
_atom_site_aniso_U_13
_atom_site_aniso_U_12
S1 0.0142(5) 0.0229(5) 0.0162(5) 0.0013(4) 0.0005(4) 0.0066(4)
S2 0.0209(5) 0.0282(6) 0.0305(6) 0.0162(5) 0.0002(4) 0.0084(4)
Si1 0.0128(5) 0.0181(6) 0.0135(5) 0.0043(4) 0.0024(4) 0.0031(4)
O1 0.0113(13) 0.0337(17) 0.0374(17) 0.0153(14) 0.0087(12) 0.0083(12)
N1 0.0095(14) 0.0173(16) 0.0117(15) 0.0053(13) 0.0040(12) 0.0041(12)
C1 0.0122(18) 0.023(2) 0.0101(17) 0.0075(15) 0.0035(14) 0.0019(15)
C2 0.021(2) 0.024(2) 0.0151(19) 0.0024(17) 0.0029(16) 0.0057(17)
C3 0.018(2) 0.033(2) 0.023(2) 0.0095(19) 0.0036(17) 0.0054(18)
C4 0.023(2) 0.027(2) 0.016(2) 0.0061(17) 0.0039(16) 0.0009(17)
C5 0.025(2) 0.022(2) 0.023(2) 0.0053(17) 0.0070(17) 0.0037(17)
C6 0.020(2) 0.022(2) 0.019(2) 0.0078(17) 0.0046(16) 0.0078(17)
C7 0.025(2) 0.037(3) 0.029(2) 0.001(2) 0.0012(19) -0.001(2)
C8 0.0128(18) 0.022(2) 0.0166(19) 0.0053(16) 0.0034(15) 0.0056(15)
C9 0.0118(18) 0.0206(19) 0.0115(18) 0.0091(15) 0.0032(14) 0.0027(15)
C10 0.0135(19) 0.019(2) 0.022(2) 0.0032(17) -0.0007(16) 0.0044(16)
C11 0.019(2) 0.025(2) 0.023(2) 0.0114(18) 0.0046(17) 0.0022(17)
C12 0.0132(18) 0.020(2) 0.019(2) 0.0068(16) 0.0045(15) -0.0011(15)
C13 0.0135(18) 0.0176(19) 0.0174(19) 0.0097(16) 0.0051(15) 0.0059(15)
C14 0.024(2) 0.021(2) 0.018(2) 0.0030(17) 0.0030(17) 0.0049(17)
C15 0.016(2) 0.024(2) 0.025(2) 0.0006(18) 0.0007(16) 0.0032(17)
C16 0.021(2) 0.024(2) 0.022(2) 0.0082(17) 0.0014(17) 0.0042(17)

loop_
_atom_type_symbol
_atom_type_description
_atom_type_scat_dispersion_real
_atom_type_scat_dispersion_imag
_atom_type_scat_source
C C 0.0033 0.0016 'International Tables Vol C Tables 4.2.6.8 and 6.1.1.4'
H H 0.0000 0.0000 'International Tables Vol C Tables 4.2.6.8 and 6.1.1.4'
N N 0.0061 0.0033 'International Tables Vol C Tables 4.2.6.8 and 6.1.1.4'
O O 0.0106 0.0060 'International Tables Vol C Tables 4.2.6.8 and 6.1.1.4'
Si Si 0.0817 0.0704 'International Tables Vol C Tables 4.2.6.8 and 6.1.1.4'
S S 0.1246 0.1234 'International Tables Vol C Tables 4.2.6.8 and 6.1.1.4'

loop_
_geom_angle_atom_site_label_1
_geom_angle_atom_site_label_2
_geom_angle_atom_site_label_3
_geom_angle
C1 S1 C8 102.97(17)
C11 S2 C10 91.37(18)
C14 Si1 C16 108.90(18)
C14 Si1 C15 110.17(19)
C16 Si1 C15 109.67(18)
C14 Si1 C13 110.86(17)
C16 Si1 C13 106.74(17)
C15 Si1 C13 110.42(17)
C10 N1 C12 114.5(3)
C10 N1 C9 121.7(3)
C12 N1 C9 123.7(3)
C6 C1 C2 119.0(3)
C6 C1 S1 116.5(3)
C2 C1 S1 124.6(3)
C3 C2 C1 118.9(4)
C3 C2 H2 120.5
C1 C2 H2 120.5
C4 C3 C2 122.4(4)
C4 C3 H3 118.8
C2 C3 H3 118.8
C3 C4 C5 117.3(4)
C3 C4 C7 121.9(4)
C5 C4 C7 120.9(4)
C6 C5 C4 121.4(4)
C6 C5 H5 119.3
C4 C5 H5 119.3
C5 C6 C1 120.9(4)
C5 C6 H6 119.5
C1 C6 H6 119.5
C4 C7 H7A 109.5
C4 C7 H7B 109.5
H7A C7 H7B 109.5
C4 C7 H7C 109.5
H7A C7 H7C 109.5
H7B C7 H7C 109.5
C9 C8 S1 110.0(2)
C9 C8 H8A 109.7
S1 C8 H8A 109.7
C9 C8 H8B 109.7
S1 C8 H8B 109.7
H8A C8 H8B 108.2
N1 C9 C8 110.1(3)
N1 C9 C13 112.0(3)
C8 C9 C13 110.7(3)
N1 C9 H9 108.0
C8 C9 H9 108.0
C13 C9 H9 108.0
O1 C10 N1 126.2(4)
O1 C10 S2 125.5(3)
N1 C10 S2 108.4(3)
C12 C11 S2 111.2(3)
C12 C11 H11 124.4
S2 C11 H11 124.4
C11 C12 N1 114.5(3)
C11 C12 H12 122.7
N1 C12 H12 122.7
C9 C13 Si1 117.9(2)
C9 C13 H13A 107.8
Si1 C13 H13A 107.8
C9 C13 H13B 107.8
Si1 C13 H13B 107.8
H13A C13 H13B 107.2
Si1 C14 H14A 109.5
Si1 C14 H14B 109.5
H14A C14 H14B 109.5
Si1 C14 H14C 109.5
H14A C14 H14C 109.5
H14B C14 H14C 109.5
Si1 C15 H15A 109.5
Si1 C15 H15B 109.5
H15A C15 H15B 109.5
Si1 C15 H15C 109.5
H15A C15 H15C 109.5
H15B C15 H15C 109.5
Si1 C16 H16A 109.5
Si1 C16 H16B 109.5
H16A C16 H16B 109.5
Si1 C16 H16C 109.5
H16A C16 H16C 109.5
H16B C16 H16C 109.5

loop_
_geom_bond_atom_site_label_1
_geom_bond_atom_site_label_2
_geom_bond_distance
S1 C1 1.780(4)
S1 C8 1.814(4)
S2 C11 1.744(4)
S2 C10 1.764(4)
Si1 C14 1.864(4)
Si1 C16 1.867(4)
Si1 C15 1.868(4)
Si1 C13 1.888(4)
O1 C10 1.228(4)
N1 C10 1.377(5)
N1 C12 1.388(4)
N1 C9 1.479(4)
C1 C6 1.384(5)
C1 C2 1.398(5)
C2 C3 1.392(5)
C2 H2 0.9300
C3 C4 1.384(6)
C3 H3 0.9300
C4 C5 1.390(6)
C4 C7 1.511(5)
C5 C6 1.375(5)
C5 H5 0.9300
C6 H6 0.9300
C7 H7A 0.9600
C7 H7B 0.9600
C7 H7C 0.9600
C8 C9 1.525(5)
C8 H8A 0.9700
C8 H8B 0.9700
C9 C13 1.532(5)
C9 H9 0.9800
C11 C12 1.326(5)
C11 H11 0.9300
C12 H12 0.9300
C13 H13A 0.9700
C13 H13B 0.9700
C14 H14A 0.9600
C14 H14B 0.9600
C14 H14C 0.9600
C15 H15A 0.9600
C15 H15B 0.9600
C15 H15C 0.9600
C16 H16A 0.9600
C16 H16B 0.9600
C16 H16C 0.9600

loop_
_geom_torsion_atom_site_label_1
_geom_torsion_atom_site_label_2
_geom_torsion_atom_site_label_3
_geom_torsion_atom_site_label_4
_geom_torsion
C8 S1 C1 C6 171.2(3)
C8 S1 C1 C2 -9.6(4)
C6 C1 C2 C3 -2.0(5)
S1 C1 C2 C3 178.8(3)
C1 C2 C3 C4 -0.4(6)
C2 C3 C4 C5 2.0(6)
C2 C3 C4 C7 -177.0(4)
C3 C4 C5 C6 -1.1(6)
C7 C4 C5 C6 177.9(4)
C4 C5 C6 C1 -1.3(6)
C2 C1 C6 C5 2.9(6)
S1 C1 C6 C5 -177.9(3)
C1 S1 C8 C9 -169.6(2)
C10 N1 C9 C8 -114.0(3)
C12 N1 C9 C8 61.3(4)
C10 N1 C9 C13 122.3(3)
C12 N1 C9 C13 -62.4(4)
S1 C8 C9 N1 62.1(3)
S1 C8 C9 C13 -173.5(2)
C12 N1 C10 O1 -177.5(4)
C9 N1 C10 O1 -1.7(6)
C12 N1 C10 S2 2.7(4)
C9 N1 C10 S2 178.4(2)
C11 S2 C10 O1 178.1(4)
C11 S2 C10 N1 -2.1(3)
C10 S2 C11 C12 1.0(3)
S2 C11 C12 N1 0.3(4)
C10 N1 C12 C11 -2.1(5)
C9 N1 C12 C11 -177.7(3)
N1 C9 C13 Si1 -50.6(4)
C8 C9 C13 Si1 -173.9(2)
C14 Si1 C13 C9 83.4(3)
C16 Si1 C13 C9 -158.1(3)
C15 Si1 C13 C9 -39.0(3)
